data_7132919
loop_
_publ_author_name
'Elsayed Moussa, Mehdi'
'Shelyganov, Pavel A.'
'Seidl, Michael'
'Zimmermann, Lisa'
'Scheer, Manfred'

_publ_section_title
;
 Supramolecular compounds assembled from the heteroleptic tetrahedral
 complex
 [{CpMo(CO)<sub>2</sub>}<sub>2</sub>(&#x3bc;,&#x3b7;<sup>2</sup>-AsSb)]
 and metal salts.
;
_journal_issue 35
_journal_name_full 'Chemical communications (Cambridge, England)'
_journal_page_first 4703
_journal_page_last 4706
_journal_paper_doi 10.1039/d4cc01001a
_journal_volume 60
_journal_year 2024
_chemical_formula_moiety 'C14 H10 As Cu I Mo2 O4 Sb, C H2 Cl2'
_chemical_formula_sum 'C15 H12 As Cl2 Cu I Mo2 O4 Sb'
_chemical_formula_weight 906.14
_space_group_crystal_system monoclinic
_space_group_IT_number 14
_space_group_name_Hall '-P 2yn'
_space_group_name_H-M_alt 'P 1 21/n 1'
_atom_sites_solution_hydrogens geom
_atom_sites_solution_primary dual
_audit_creation_date 2018-03-13
_audit_creation_method
;
Olex2 1.2-alpha
(compiled 2018.03.09 svn.r3491 for OlexSys, GUI svn.r5479)
;
_audit_update_record
;
2024-02-01 deposited with the CCDC.	2024-04-04 downloaded from the CCDC.
;
_cell_angle_alpha 90
_cell_angle_beta 92.374(3)
_cell_angle_gamma 90
_cell_formula_units_Z 4
_cell_length_a 10.4347(4)
_cell_length_b 15.6404(6)
_cell_length_c 13.4725(4)
_cell_measurement_reflns_used 5897
_cell_measurement_temperature 123(1)
_cell_measurement_theta_max 31.7210
_cell_measurement_theta_min 3.7610
_cell_volume 2196.86(14)
_computing_cell_refinement 'CrysAlisPro 1.171.38.46 (Rigaku OD, 2015)'
_computing_data_collection 'CrysAlisPro 1.171.38.46 (Rigaku OD, 2015)'
_computing_data_reduction 'CrysAlisPro 1.171.38.46 (Rigaku OD, 2015)'
_computing_molecular_graphics 'Olex2 (Dolomanov et al., 2009)'
_computing_publication_material 'Olex2 (Dolomanov et al., 2009)'
_computing_structure_refinement 'ShelXL (Sheldrick, 2015)'
_computing_structure_solution 'ShelXT (Sheldrick, 2015)'
_diffrn_ambient_temperature 123(1)
_diffrn_detector 'CCD plate'
_diffrn_detector_area_resol_mean 5.2548
_diffrn_detector_type AtlasS2
_diffrn_measured_fraction_theta_full 0.997
_diffrn_measured_fraction_theta_max 0.883
_diffrn_measurement_details
;
List of Runs (angles in degrees, time in seconds):

  # Type    Start    End  Width  t~exp~   \w     \q     \k     \f   Frames
#--------------------------------------------------------------------------
  1  \w    -65.00  61.00   0.50   90.00    --  -18.71  19.00  60.00  252
  2  \w     58.00  99.00   0.50   90.00    --   19.65 178.00 150.00   82
  3  \w     57.00 110.00   0.50   90.00    --   19.65 178.00 -90.00  106
;
_diffrn_measurement_device 'four-circle diffractometer'
_diffrn_measurement_device_type 'Xcalibur, AtlasS2, Gemini ultra'
_diffrn_measurement_method '\w scans'
_diffrn_orient_matrix_type 'CrysAlisPro convention (1999,Acta A55,543-557)'
_diffrn_orient_matrix_UB_11 0.0237456000
_diffrn_orient_matrix_UB_12 -0.0215507000
_diffrn_orient_matrix_UB_13 -0.0417827000
_diffrn_orient_matrix_UB_21 -0.0467221000
_diffrn_orient_matrix_UB_22 -0.0324920000
_diffrn_orient_matrix_UB_23 0.0051298000
_diffrn_orient_matrix_UB_31 -0.0435382000
_diffrn_orient_matrix_UB_32 0.0230683000
_diffrn_orient_matrix_UB_33 -0.0316529000
_diffrn_radiation_monochromator graphite
_diffrn_radiation_probe x-ray
_diffrn_radiation_type MoK\a
_diffrn_radiation_wavelength 0.71073
_diffrn_reflns_av_R_equivalents 0.0332
_diffrn_reflns_av_unetI/netI 0.0472
_diffrn_reflns_Laue_measured_fraction_full 0.997
_diffrn_reflns_Laue_measured_fraction_max 0.883
_diffrn_reflns_limit_h_max 14
_diffrn_reflns_limit_h_min -15
_diffrn_reflns_limit_k_max 21
_diffrn_reflns_limit_k_min -23
_diffrn_reflns_limit_l_max 11
_diffrn_reflns_limit_l_min -20
_diffrn_reflns_number 13681
_diffrn_reflns_point_group_measured_fraction_full 0.997
_diffrn_reflns_point_group_measured_fraction_max 0.883
_diffrn_reflns_theta_full 25.242
_diffrn_reflns_theta_max 32.472
_diffrn_reflns_theta_min 3.256
_diffrn_source 'fine-focus sealed X-ray tube'
_diffrn_source_type 'Enhance (Mo) X-ray Source'
_exptl_absorpt_coefficient_mu 6.448
_exptl_absorpt_correction_T_max 0.824
_exptl_absorpt_correction_T_min 0.434
_exptl_absorpt_correction_type analytical
_exptl_absorpt_process_details
;
CrysAlisPro 1.171.38.46 (Rigaku Oxford Diffraction, 2015)
Analytical numeric absorption correction using a multifaceted crystal
			model based on expressions derived by R.C. Clark & J.S. Reid.
(Clark, R. C. & Reid, J. S. (1995). Acta Cryst. A51, 887-897)
Empirical absorption correction using spherical harmonics,
 implemented in SCALE3 ABSPACK scaling algorithm.
;
_exptl_crystal_colour red
_exptl_crystal_colour_primary red
_exptl_crystal_density_diffrn 2.740
_exptl_crystal_description plate
_exptl_crystal_F_000 1672
_exptl_crystal_size_max 0.183
_exptl_crystal_size_mid 0.156
_exptl_crystal_size_min 0.043
_refine_diff_density_max 1.672
_refine_diff_density_min -1.353
_refine_diff_density_rms 0.183
_refine_ls_extinction_method none
_refine_ls_goodness_of_fit_ref 1.075
_refine_ls_hydrogen_treatment constr
_refine_ls_matrix_type full
_refine_ls_number_parameters 291
_refine_ls_number_reflns 7011
_refine_ls_number_restraints 60
_refine_ls_restrained_S_all 1.109
_refine_ls_R_factor_all 0.0479
_refine_ls_R_factor_gt 0.0374
_refine_ls_shift/su_max 0.001
_refine_ls_shift/su_mean 0.000
_refine_ls_structure_factor_coef Fsqd
_refine_ls_weighting_details 'w=1/[\s^2^(Fo^2^)+(0.0326P)^2^+1.4293P] where P=(Fo^2^+2Fc^2^)/3'
_refine_ls_weighting_scheme calc
_refine_ls_wR_factor_gt 0.0796
_refine_ls_wR_factor_ref 0.0840
_reflns_Friedel_coverage 0.000
_reflns_number_gt 5969
_reflns_number_total 7011
_reflns_threshold_expression 'I > 2\s(I)'
_cod_data_source_file d4cc01001a2.cif
_cod_data_source_block ems_635_mp_abs
_cod_depositor_comments 'Adding full bibliography for 7132918--7132923.cif.'
_cod_database_code 7132919
_shelx_shelxl_version_number 2016/6
_chemical_oxdiff_formula C15H12AsCl2CuIMo2O4Sb
_shelx_space_group_comment
;
The symmetry employed for this shelxl refinement is uniquely defined
by the following loop, which should always be used as a source of
symmetry information in preference to the above space-group names.
They are only intended as comments.
;
_reflns_odcompleteness_completeness 99.47
_reflns_odcompleteness_iscentric 1
_reflns_odcompleteness_theta 29.97
_olex2_refinement_description
;
1. Fixed Uiso
 At 1.2 times of:
  All C(H) groups, All C(H,H) groups
2. Restrained distances
 Cl1A-C15A \\sim Cl2A-C15A \\sim Cl2B-C15B \\sim Cl1B-C15B
 with sigma of 0.01
3. Uiso/Uaniso restraints and constraints
Cl1B \\sim Cl1A \\sim C15A \\sim C15B \\sim Cl2A \\sim Cl2B: within 1.8A with
sigma of 0.01 and sigma for terminal atoms of 0.01
4. Others
 Sof(Cl2B)=Sof(C15B)=Sof(H15C)=Sof(H15D)=Sof(Cl1B)=1-FVAR(1)
 Sof(Cl1A)=Sof(Cl2A)=Sof(C15A)=Sof(H15A)=Sof(H15B)=FVAR(1)
 Sof(As1B)=Sof(Sb1B)=1-FVAR(2)
 Sof(Sb1A)=Sof(As1A)=FVAR(2)
5.a Secondary CH2 refined with riding coordinates:
 C15A(H15A,H15B), C15B(H15C,H15D)
5.b Aromatic/amide H refined with riding coordinates:
 C11(H11), C12(H12), C10(H10), C13(H13), C7(H7), C4(H4), C14(H14), C3(H3),
 C5(H5), C6(H6)
;
_olex2_submission_special_instructions 'No special instructions were received'
_oxdiff_exptl_absorpt_empirical_details
;
Empirical correction (ABSPACK) includes:
- Absorption correction using spherical harmonics
- Frame scaling
;
_oxdiff_exptl_absorpt_empirical_full_max 1.932
_oxdiff_exptl_absorpt_empirical_full_min 0.719

loop_
_space_group_symop_operation_xyz
'x, y, z'
'-x+1/2, y+1/2, -z+1/2'
'-x, -y, -z'
'x-1/2, -y-1/2, z-1/2'

loop_
_atom_site_label
_atom_site_type_symbol
_atom_site_fract_x
_atom_site_fract_y
_atom_site_fract_z
_atom_site_U_iso_or_equiv
_atom_site_adp_type
_atom_site_occupancy
_atom_site_site_symmetry_order
_atom_site_calc_flag
_atom_site_refinement_flags_posn
_atom_site_refinement_flags_adp
_atom_site_refinement_flags_occupancy
_atom_site_disorder_assembly
_atom_site_disorder_group
I1 I 0.17887(2) 0.47932(2) 0.43782(2) 0.02096(7) Uani 1 1 d . . . . .
Sb1A Sb 0.1472(3) 0.7251(2) 0.59491(19) 0.0175(3) Uani 0.665(3) 1 d . . P A 1
Mo1 Mo 0.32182(3) 0.72295(2) 0.75155(2) 0.01480(7) Uani 1 1 d . . . . .
Mo2 Mo 0.03815(3) 0.76807(2) 0.77779(2) 0.01491(7) Uani 1 1 d . . . . .
As1A As 0.1222(7) 0.6169(4) 0.7367(5) 0.0162(5) Uani 0.665(3) 1 d . . P A 1
Cu1 Cu 0.06321(5) 0.56680(3) 0.56847(4) 0.02184(11) Uani 1 1 d . . . . .
Cl1A Cl 0.6353(2) 0.57418(16) 0.9236(2) 0.0452(7) Uani 0.617(5) 1 d D U P B 1
Cl2A Cl 0.8714(4) 0.4905(3) 0.8827(5) 0.0890(15) Uani 0.617(5) 1 d D U P B 1
O3 O -0.2083(3) 0.7471(3) 0.6405(3) 0.0386(9) Uani 1 1 d . . . . .
O1 O 0.4520(3) 0.5683(2) 0.6481(3) 0.0372(8) Uani 1 1 d . . . . .
O4 O 0.0970(4) 0.9410(2) 0.6705(3) 0.0393(9) Uani 1 1 d . . . . .
O2 O 0.3276(3) 0.6224(3) 0.9523(3) 0.0400(9) Uani 1 1 d . . . . .
C1 C 0.3990(4) 0.6223(3) 0.6852(3) 0.0243(9) Uani 1 1 d . . . . .
C8 C -0.1121(4) 0.7525(3) 0.6873(3) 0.0263(9) Uani 1 1 d . . . . .
C2 C 0.3202(4) 0.6567(3) 0.8773(3) 0.0240(9) Uani 1 1 d . . . . .
C11 C 0.0996(4) 0.7896(3) 0.9468(3) 0.0236(9) Uani 1 1 d . . . . .
H11 H 0.186804 0.793586 0.969561 0.028 Uiso 1 1 calc R . . . .
C12 C 0.0261(4) 0.7136(3) 0.9389(3) 0.0264(9) Uani 1 1 d . . . . .
H12 H 0.055679 0.657690 0.955166 0.032 Uiso 1 1 calc R . . . .
C9 C 0.0781(4) 0.8763(3) 0.7062(3) 0.0255(9) Uani 1 1 d . . . . .
C10 C 0.0211(5) 0.8580(3) 0.9150(3) 0.0292(10) Uani 1 1 d . . . . .
H10 H 0.045819 0.916345 0.912045 0.035 Uiso 1 1 calc R . . . .
C13 C -0.0973(4) 0.7347(3) 0.9030(3) 0.0306(10) Uani 1 1 d . . . . .
H13 H -0.166057 0.695819 0.890776 0.037 Uiso 1 1 calc R . . . .
C7 C 0.5238(4) 0.7728(3) 0.7917(4) 0.0283(10) Uani 1 1 d . . . . .
H7 H 0.588237 0.734026 0.815103 0.034 Uiso 1 1 calc R . . . .
C4 C 0.3587(4) 0.8700(3) 0.7872(4) 0.0279(9) Uani 1 1 d . . . . .
H4 H 0.293671 0.908072 0.807337 0.033 Uiso 1 1 calc R . . . .
C14 C -0.1021(4) 0.8243(3) 0.8882(3) 0.0307(10) Uani 1 1 d . . . . .
H14 H -0.174566 0.856234 0.864479 0.037 Uiso 1 1 calc R . . . .
C3 C 0.4382(4) 0.8193(3) 0.8506(3) 0.0278(10) Uani 1 1 d . . . . .
H3 H 0.435101 0.816749 0.920942 0.033 Uiso 1 1 calc R . . . .
C5 C 0.3927(4) 0.8542(3) 0.6884(3) 0.0281(10) Uani 1 1 d . . . . .
H5 H 0.353531 0.879052 0.630349 0.034 Uiso 1 1 calc R . . . .
C6 C 0.4948(4) 0.7952(3) 0.6910(3) 0.0269(9) Uani 1 1 d . . . . .
H6 H 0.537187 0.774064 0.634954 0.032 Uiso 1 1 calc R . . . .
C15A C 0.7099(8) 0.4950(7) 0.8555(9) 0.063(2) Uani 0.617(5) 1 d D U P B 1
H15A H 0.671010 0.438886 0.870165 0.076 Uiso 0.617(5) 1 calc R . P B 1
H15B H 0.695083 0.506532 0.783725 0.076 Uiso 0.617(5) 1 calc R . P B 1
Cl2B Cl 0.9024(5) 0.4996(3) 0.9471(4) 0.0525(13) Uani 0.383(5) 1 d D U P B -1
C15B C 0.7825(14) 0.4742(10) 0.8580(14) 0.074(3) Uani 0.383(5) 1 d D U P B -1
H15C H 0.818715 0.471597 0.791312 0.089 Uiso 0.383(5) 1 calc R . P B -1
H15D H 0.744852 0.417709 0.872811 0.089 Uiso 0.383(5) 1 calc R . P B -1
Cl1B Cl 0.6664(8) 0.5524(5) 0.8608(8) 0.111(2) Uani 0.383(5) 1 d D U P B -1
As1B As 0.1414(11) 0.7147(7) 0.6121(6) 0.0198(10) Uani 0.335(3) 1 d . . P A 2
Sb1B Sb 0.1167(10) 0.6052(6) 0.7491(7) 0.0225(9) Uani 0.335(3) 1 d . . P A 2

loop_
_atom_site_aniso_label
_atom_site_aniso_U_11
_atom_site_aniso_U_22
_atom_site_aniso_U_33
_atom_site_aniso_U_23
_atom_site_aniso_U_13
_atom_site_aniso_U_12
I1 0.02037(13) 0.02066(13) 0.02213(13) -0.00339(10) 0.00432(10) -0.00305(10)
Sb1A 0.0198(4) 0.0177(7) 0.0150(6) -0.0015(4) -0.0001(5) -0.0014(4)
Mo1 0.01519(15) 0.01630(15) 0.01290(14) -0.00085(12) 0.00049(11) -0.00008(13)
Mo2 0.01564(15) 0.01472(15) 0.01430(14) -0.00162(12) -0.00013(11) 0.00165(12)
As1A 0.0173(8) 0.0160(12) 0.0155(11) -0.0026(8) 0.0014(7) -0.0019(8)
Cu1 0.0234(3) 0.0207(2) 0.0212(2) -0.0048(2) -0.0010(2) -0.0008(2)
Cl1A 0.0390(12) 0.0373(12) 0.0601(17) 0.0040(11) 0.0121(11) 0.0062(10)
Cl2A 0.061(2) 0.062(2) 0.147(4) 0.023(3) 0.045(3) 0.0201(17)
O3 0.0277(18) 0.049(2) 0.0383(19) -0.0139(17) -0.0109(15) 0.0071(17)
O1 0.0378(19) 0.0276(18) 0.047(2) -0.0079(16) 0.0145(16) 0.0092(16)
O4 0.056(2) 0.0203(16) 0.042(2) 0.0145(15) 0.0079(18) 0.0071(16)
O2 0.043(2) 0.048(2) 0.0286(18) 0.0156(17) 0.0015(15) 0.0068(18)
C1 0.020(2) 0.024(2) 0.029(2) 0.0009(18) 0.0011(16) 0.0005(17)
C8 0.026(2) 0.028(2) 0.025(2) -0.0100(18) -0.0005(17) 0.0053(19)
C2 0.023(2) 0.027(2) 0.0224(19) 0.0000(17) 0.0033(16) 0.0019(18)
C11 0.026(2) 0.031(2) 0.0130(17) -0.0024(16) 0.0008(15) -0.0033(19)
C12 0.035(2) 0.027(2) 0.0179(18) 0.0015(17) 0.0098(17) -0.0007(19)
C9 0.029(2) 0.024(2) 0.023(2) 0.0033(18) -0.0023(17) 0.0031(18)
C10 0.050(3) 0.020(2) 0.0180(19) -0.0072(17) 0.0058(19) 0.000(2)
C13 0.026(2) 0.039(3) 0.028(2) -0.007(2) 0.0114(18) -0.007(2)
C7 0.020(2) 0.033(3) 0.031(2) -0.004(2) -0.0024(18) -0.0054(19)
C4 0.027(2) 0.020(2) 0.037(2) -0.0030(19) 0.0035(19) -0.0094(18)
C14 0.028(2) 0.038(3) 0.027(2) -0.006(2) 0.0063(18) 0.013(2)
C3 0.024(2) 0.036(3) 0.023(2) -0.0067(19) -0.0023(17) -0.009(2)
C5 0.031(2) 0.025(2) 0.028(2) 0.0042(18) 0.0002(18) -0.0098(19)
C6 0.024(2) 0.031(2) 0.027(2) 0.0016(19) 0.0062(17) -0.0084(19)
C15A 0.063(4) 0.038(4) 0.090(5) 0.010(4) 0.019(4) 0.016(4)
Cl2B 0.065(3) 0.0296(18) 0.065(3) 0.006(2) 0.020(2) 0.0028(18)
C15B 0.062(5) 0.058(5) 0.103(5) 0.017(5) 0.015(5) -0.007(5)
Cl1B 0.098(4) 0.095(4) 0.138(5) 0.011(4) -0.001(4) -0.019(4)
As1B 0.0213(12) 0.018(2) 0.020(3) -0.0009(15) 0.0018(18) -0.0024(12)
Sb1B 0.0223(9) 0.023(2) 0.023(2) -0.0045(12) 0.0034(12) -0.0030(13)

loop_
_atom_type_symbol
_atom_type_description
_atom_type_scat_dispersion_real
_atom_type_scat_dispersion_imag
_atom_type_scat_source
C C 0.0033 0.0016 'International Tables Vol C Tables 4.2.6.8 and 6.1.1.4'
H H 0.0000 0.0000 'International Tables Vol C Tables 4.2.6.8 and 6.1.1.4'
As As 0.0499 2.0058 'International Tables Vol C Tables 4.2.6.8 and 6.1.1.4'
Cl Cl 0.1484 0.1585 'International Tables Vol C Tables 4.2.6.8 and 6.1.1.4'
Cu Cu 0.3201 1.2651 'International Tables Vol C Tables 4.2.6.8 and 6.1.1.4'
I I -0.4742 1.8119 'International Tables Vol C Tables 4.2.6.8 and 6.1.1.4'
Mo Mo -1.6832 0.6857 'International Tables Vol C Tables 4.2.6.8 and 6.1.1.4'
O O 0.0106 0.0060 'International Tables Vol C Tables 4.2.6.8 and 6.1.1.4'
Sb Sb -0.5866 1.5461 'International Tables Vol C Tables 4.2.6.8 and 6.1.1.4'

loop_
_exptl_crystal_face_index_h
_exptl_crystal_face_index_k
_exptl_crystal_face_index_l
_exptl_crystal_face_perp_dist
-5 17 -9 0.0844
-12 -11 -6 0.0770
5 -17 10 0.0676
11 14 4 0.0804
-9 8 14 0.0447
-9 11 -12 0.0936
11 -10 -10 0.0228
-10 10 11 0.0384
-11 1 14 0.0246
13 1 -11 0.0167
11 -5 -12 0.0068

loop_
_geom_angle_atom_site_label_1
_geom_angle_atom_site_label_2
_geom_angle_atom_site_label_3
_geom_angle
_geom_angle_site_symmetry_1
_geom_angle_site_symmetry_3
_geom_angle_publ_flag
Cu1 I1 Cu1 71.929(19) . 3_566 ?
Mo1 Sb1A Mo2 67.08(6) . . ?
As1A Sb1A Mo1 60.20(17) . . ?
As1A Sb1A Mo2 56.94(18) . . ?
As1A Sb1A Cu1 56.05(17) . . ?
Cu1 Sb1A Mo1 107.43(10) . . ?
Cu1 Sb1A Mo2 101.32(8) . . ?
Sb1A Mo1 Mo2 58.12(7) . . ?
As1A Mo1 Sb1A 56.97(14) . . ?
As1A Mo1 Mo2 53.04(17) . . ?
C1 Mo1 Sb1A 86.11(15) . . ?
C1 Mo1 Mo2 129.80(12) . . ?
C1 Mo1 As1A 78.7(2) . . ?
C1 Mo1 C7 89.41(18) . . ?
C1 Mo1 C4 142.03(17) . . ?
C1 Mo1 C3 123.91(17) . . ?
C1 Mo1 C5 112.79(18) . . ?
C1 Mo1 C6 83.80(18) . . ?
C1 Mo1 As1B 86.0(3) . . ?
C1 Mo1 Sb1B 78.5(3) . . ?
C2 Mo1 Sb1A 129.51(14) . . ?
C2 Mo1 Mo2 88.82(12) . . ?
C2 Mo1 As1A 72.81(18) . . ?
C2 Mo1 C1 89.32(18) . . ?
C2 Mo1 C7 90.97(18) . . ?
C2 Mo1 C4 109.86(17) . . ?
C2 Mo1 C3 82.62(17) . . ?
C2 Mo1 C5 141.04(17) . . ?
C2 Mo1 C6 126.28(17) . . ?
C2 Mo1 As1B 123.8(2) . . ?
C2 Mo1 Sb1B 68.7(2) . . ?
C7 Mo1 Sb1A 139.12(14) . . ?
C7 Mo1 Mo2 140.77(12) . . ?
C7 Mo1 As1A 159.81(19) . . ?
C7 Mo1 C4 58.90(17) . . ?
C7 Mo1 C3 35.84(16) . . ?
C7 Mo1 C5 59.23(17) . . ?
C7 Mo1 C6 36.01(16) . . ?
C7 Mo1 As1B 144.8(2) . . ?
C7 Mo1 Sb1B 156.1(2) . . ?
C4 Mo1 Sb1A 103.98(14) . . ?
C4 Mo1 Mo2 84.44(11) . . ?
C4 Mo1 As1A 137.5(2) . . ?
C4 Mo1 As1B 107.4(3) . . ?
C4 Mo1 Sb1B 138.6(2) . . ?
C3 Mo1 Sb1A 138.82(14) . . ?
C3 Mo1 Mo2 105.53(12) . . ?
C3 Mo1 As1A 146.71(19) . . ?
C3 Mo1 C4 34.90(16) . . ?
C3 Mo1 C5 58.46(16) . . ?
C3 Mo1 As1B 142.3(3) . . ?
C3 Mo1 Sb1B 143.9(2) . . ?
C5 Mo1 Sb1A 85.39(12) . . ?
C5 Mo1 Mo2 99.18(12) . . ?
C5 Mo1 As1A 140.59(17) . . ?
C5 Mo1 C4 34.77(16) . . ?
C5 Mo1 As1B 90.6(2) . . ?
C5 Mo1 Sb1B 144.5(2) . . ?
C6 Mo1 Sb1A 103.15(13) . . ?
C6 Mo1 Mo2 134.31(12) . . ?
C6 Mo1 As1A 154.07(18) . . ?
C6 Mo1 C4 58.34(17) . . ?
C6 Mo1 C3 59.14(16) . . ?
C6 Mo1 C5 35.17(17) . . ?
C6 Mo1 As1B 108.78(19) . . ?
C6 Mo1 Sb1B 156.8(2) . . ?
As1B Mo1 Mo2 54.9(2) . . ?
As1B Mo1 Sb1B 55.6(2) . . ?
Sb1B Mo1 Mo2 54.5(2) . . ?
Sb1A Mo2 Mo1 54.80(7) . . ?
As1A Mo2 Sb1A 56.39(13) . . ?
As1A Mo2 Mo1 55.26(15) . . ?
C8 Mo2 Sb1A 76.70(15) . . ?
C8 Mo2 Mo1 130.41(13) . . ?
C8 Mo2 As1A 91.3(2) . . ?
C8 Mo2 C11 142.61(17) . . ?
C8 Mo2 C12 117.32(19) . . ?
C8 Mo2 C9 89.01(19) . . ?
C8 Mo2 C10 118.79(18) . . ?
C8 Mo2 C13 85.89(19) . . ?
C8 Mo2 C14 86.31(18) . . ?
C8 Mo2 As1B 77.3(3) . . ?
C8 Mo2 Sb1B 91.9(3) . . ?
C11 Mo2 Sb1A 140.13(13) . . ?
C11 Mo2 Mo1 85.37(11) . . ?
C11 Mo2 As1A 104.77(18) . . ?
C11 Mo2 As1B 138.7(3) . . ?
C11 Mo2 Sb1B 101.5(2) . . ?
C12 Mo2 Sb1A 139.29(13) . . ?
C12 Mo2 Mo1 96.44(12) . . ?
C12 Mo2 As1A 84.10(17) . . ?
C12 Mo2 C11 35.06(15) . . ?
C12 Mo2 As1B 134.8(2) . . ?
C12 Mo2 Sb1B 79.5(2) . . ?
C9 Mo2 Sb1A 71.53(15) . . ?
C9 Mo2 Mo1 85.30(13) . . ?
C9 Mo2 As1A 126.19(18) . . ?
C9 Mo2 C11 106.85(17) . . ?
C9 Mo2 C12 140.85(17) . . ?
C9 Mo2 C10 84.05(17) . . ?
C9 Mo2 C13 133.67(19) . . ?
C9 Mo2 C14 97.96(19) . . ?
C9 Mo2 As1B 76.2(2) . . ?
C9 Mo2 Sb1B 131.1(2) . . ?
C10 Mo2 Sb1A 151.25(14) . . ?
C10 Mo2 Mo1 109.52(13) . . ?
C10 Mo2 As1A 139.14(18) . . ?
C10 Mo2 C11 34.74(16) . . ?
C10 Mo2 C12 58.41(16) . . ?
C10 Mo2 As1B 154.5(3) . . ?
C10 Mo2 Sb1B 135.4(2) . . ?
C13 Mo2 Sb1A 149.55(14) . . ?
C13 Mo2 Mo1 130.84(13) . . ?
C13 Mo2 As1A 99.97(18) . . ?
C13 Mo2 C11 58.49(16) . . ?
C13 Mo2 C12 34.96(17) . . ?
C13 Mo2 C10 59.17(17) . . ?
C13 Mo2 As1B 145.8(2) . . ?
C13 Mo2 Sb1B 95.2(2) . . ?
C14 Mo2 Sb1A 159.95(14) . . ?
C14 Mo2 Mo1 143.27(12) . . ?
C14 Mo2 As1A 135.77(18) . . ?
C14 Mo2 C11 58.55(16) . . ?
C14 Mo2 C12 58.69(17) . . ?
C14 Mo2 C10 35.68(17) . . ?
C14 Mo2 C13 35.79(18) . . ?
C14 Mo2 As1B 162.6(3) . . ?
C14 Mo2 Sb1B 130.9(2) . . ?
As1B Mo2 Mo1 53.5(2) . . ?
As1B Mo2 Sb1B 56.5(2) . . ?
Sb1B Mo2 Mo1 58.0(2) . . ?
Sb1A As1A Mo1 62.83(14) . . ?
Sb1A As1A Mo2 66.67(17) . . ?
Mo2 As1A Mo1 71.71(17) . . ?
Cu1 As1A Sb1A 63.45(16) . . ?
Cu1 As1A Mo1 115.7(2) . . ?
Cu1 As1A Mo2 114.5(2) . . ?
I1 Cu1 I1 108.072(19) . 3_566 ?
I1 Cu1 Sb1A 115.34(7) . . ?
I1 Cu1 Sb1A 125.07(8) 3_566 . ?
I1 Cu1 Cu1 54.878(17) . 3_566 ?
I1 Cu1 Cu1 53.194(17) 3_566 3_566 ?
Sb1A Cu1 Cu1 148.75(6) . 3_566 ?
As1A Cu1 I1 108.79(16) . 3_566 ?
As1A Cu1 I1 134.11(18) . . ?
As1A Cu1 Sb1A 60.50(13) . . ?
As1A Cu1 Cu1 149.70(12) . 3_566 ?
As1B Cu1 I1 119.5(2) . . ?
As1B Cu1 Cu1 154.09(18) . 3_566 ?
As1B Cu1 Sb1B 60.2(2) . . ?
Sb1B Cu1 I1 133.6(2) . . ?
Sb1B Cu1 Cu1 144.26(17) . 3_566 ?
Cl1B Cl1A C15A 29.3(6) . . ?
C15A Cl2A Cl1B 22.3(4) . . ?
Cl2B Cl2A C15A 119.8(7) . . ?
Cl2B Cl2A C15B 129.2(14) . . ?
Cl2B Cl2A Cl1B 109.6(6) . . ?
C15B Cl2A C15A 18.7(7) . . ?
C15B Cl2A Cl1B 40.7(8) . . ?
O1 C1 Mo1 174.6(4) . . ?
O3 C8 Mo2 173.4(4) . . ?
O2 C2 Mo1 174.4(4) . . ?
Mo2 C11 H11 122.6 . . ?
C12 C11 Mo2 71.5(2) . . ?
C12 C11 H11 126.0 . . ?
C10 C11 Mo2 71.5(2) . . ?
C10 C11 H11 126.0 . . ?
C10 C11 C12 108.0(4) . . ?
Mo2 C12 H12 121.3 . . ?
C11 C12 Mo2 73.4(2) . . ?
C11 C12 H12 125.8 . . ?
C13 C12 Mo2 71.2(3) . . ?
C13 C12 C11 108.4(4) . . ?
C13 C12 H12 125.8 . . ?
O4 C9 Mo2 175.3(4) . . ?
Mo2 C10 H10 121.0 . . ?
C11 C10 Mo2 73.7(2) . . ?
C11 C10 H10 126.1 . . ?
C11 C10 C14 107.8(4) . . ?
C14 C10 Mo2 70.9(2) . . ?
C14 C10 H10 126.1 . . ?
Mo2 C13 H13 119.9 . . ?
C12 C13 Mo2 73.9(3) . . ?
C12 C13 H13 126.0 . . ?
C12 C13 C14 108.1(4) . . ?
C14 C13 Mo2 72.0(3) . . ?
C14 C13 H13 126.0 . . ?
Mo1 C7 H7 119.5 . . ?
C3 C7 Mo1 73.3(2) . . ?
C3 C7 H7 126.5 . . ?
C3 C7 C6 107.1(4) . . ?
C6 C7 Mo1 72.7(3) . . ?
C6 C7 H7 126.5 . . ?
Mo1 C4 H4 123.5 . . ?
C3 C4 Mo1 70.4(3) . . ?
C3 C4 H4 126.0 . . ?
C3 C4 C5 107.9(4) . . ?
C5 C4 Mo1 71.7(3) . . ?
C5 C4 H4 126.0 . . ?
Mo2 C14 H14 120.1 . . ?
C10 C14 Mo2 73.4(3) . . ?
C10 C14 H14 126.2 . . ?
C13 C14 Mo2 72.2(2) . . ?
C13 C14 C10 107.7(4) . . ?
C13 C14 H14 126.2 . . ?
Mo1 C3 H3 120.4 . . ?
C7 C3 Mo1 70.9(2) . . ?
C7 C3 H3 125.8 . . ?
C4 C3 Mo1 74.7(2) . . ?
C4 C3 C7 108.5(4) . . ?
C4 C3 H3 125.8 . . ?
Mo1 C5 H5 121.5 . . ?
C4 C5 Mo1 73.6(3) . . ?
C4 C5 H5 126.0 . . ?
C6 C5 Mo1 70.6(3) . . ?
C6 C5 C4 108.1(4) . . ?
C6 C5 H5 126.0 . . ?
Mo1 C6 H6 120.4 . . ?
C7 C6 Mo1 71.3(3) . . ?
C7 C6 H6 125.8 . . ?
C5 C6 Mo1 74.2(3) . . ?
C5 C6 C7 108.4(4) . . ?
C5 C6 H6 125.8 . . ?
Cl1A C15A H15A 109.2 . . ?
Cl1A C15A H15B 109.2 . . ?
Cl2A C15A Cl1A 112.0(6) . . ?
Cl2A C15A H15A 109.2 . . ?
Cl2A C15A H15B 109.2 . . ?
H15A C15A H15B 107.9 . . ?
C15B C15A Cl1A 133.6(11) . . ?
C15B C15A Cl2A 23.0(9) . . ?
C15B C15A H15A 91.5 . . ?
C15B C15A H15B 102.6 . . ?
C15B C15A Cl1B 139.8(16) . . ?
Cl1B C15A Cl1A 28.3(7) . . ?
Cl1B C15A Cl2A 117.6(10) . . ?
Cl1B C15A H15A 125.8 . . ?
Cl1B C15A H15B 81.6 . . ?
Cl2A Cl2B C15B 26.5(8) . . ?
Cl2A C15B Cl2B 24.3(6) . . ?
Cl2A C15B H15C 85.9 . . ?
Cl2A C15B H15D 121.9 . . ?
Cl2A C15B Cl1B 116.9(12) . . ?
C15A C15B Cl2A 138.4(16) . . ?
C15A C15B Cl2B 124.8(14) . . ?
C15A C15B H15C 111.4 . . ?
C15A C15B H15D 89.4 . . ?
C15A C15B Cl1B 22.2(9) . . ?
Cl2B C15B H15C 110.1 . . ?
Cl2B C15B H15D 110.1 . . ?
H15C C15B H15D 108.4 . . ?
Cl1B C15B Cl2B 108.0(9) . . ?
Cl1B C15B H15C 110.1 . . ?
Cl1B C15B H15D 110.1 . . ?
Cl1A Cl1B Cl2A 111.5(6) . . ?
Cl1A Cl1B C15A 122.4(12) . . ?
Cl1A Cl1B C15B 121.6(10) . . ?
C15A Cl1B Cl2A 40.1(7) . . ?
C15A Cl1B C15B 18.0(8) . . ?
C15B Cl1B Cl2A 22.4(5) . . ?
Mo1 As1B Mo2 71.6(2) . . ?
Cu1 As1B Mo1 115.6(4) . . ?
Cu1 As1B Mo2 110.3(3) . . ?
Cu1 As1B Sb1B 60.5(3) . . ?
Sb1B As1B Mo1 66.5(3) . . ?
Sb1B As1B Mo2 62.9(3) . . ?
Mo2 Sb1B Mo1 67.6(2) . . ?
Cu1 Sb1B Mo1 107.5(3) . . ?
Cu1 Sb1B Mo2 107.6(3) . . ?
As1B Sb1B Mo1 57.9(3) . . ?
As1B Sb1B Mo2 60.6(3) . . ?
As1B Sb1B Cu1 59.3(3) . . ?

loop_
_geom_bond_atom_site_label_1
_geom_bond_atom_site_label_2
_geom_bond_distance
_geom_bond_site_symmetry_2
_geom_bond_publ_flag
I1 Cu1 2.5696(6) . ?
I1 Cu1 2.6250(6) 3_566 ?
Sb1A Mo1 2.730(3) . ?
Sb1A Mo2 2.837(3) . ?
Sb1A As1A 2.573(5) . ?
Sb1A Cu1 2.645(3) . ?
Mo1 Mo2 3.0775(5) . ?
Mo1 As1A 2.663(7) . ?
Mo1 C1 1.996(5) . ?
Mo1 C2 1.987(4) . ?
Mo1 C7 2.291(4) . ?
Mo1 C4 2.378(4) . ?
Mo1 C3 2.323(4) . ?
Mo1 C5 2.354(4) . ?
Mo1 C6 2.308(4) . ?
Mo1 As1B 2.607(10) . ?
Mo1 Sb1B 2.823(9) . ?
Mo2 As1A 2.590(7) . ?
Mo2 C8 1.961(4) . ?
Mo2 C11 2.364(4) . ?
Mo2 C12 2.340(4) . ?
Mo2 C9 2.001(5) . ?
Mo2 C10 2.336(4) . ?
Mo2 C13 2.305(4) . ?
Mo2 C14 2.304(4) . ?
Mo2 As1B 2.653(10) . ?
Mo2 Sb1B 2.709(10) . ?
As1A Cu1 2.453(7) . ?
Cu1 Cu1 3.0511(10) 3_566 ?
Cu1 As1B 2.514(11) . ?
Cu1 Sb1B 2.546(10) . ?
Cl1A C15A 1.744(8) . ?
Cl1A Cl1B 0.980(10) . ?
Cl2A C15A 1.711(8) . ?
Cl2A Cl2B 0.925(6) . ?
Cl2A C15B 1.005(12) . ?
Cl2A Cl1B 2.356(9) . ?
O3 C8 1.166(5) . ?
O1 C1 1.136(5) . ?
O4 C9 1.140(5) . ?
O2 C2 1.144(5) . ?
C11 H11 0.9500 . ?
C11 C12 1.417(6) . ?
C11 C10 1.403(6) . ?
C12 H12 0.9500 . ?
C12 C13 1.396(7) . ?
C10 H10 0.9500 . ?
C10 C14 1.422(7) . ?
C13 H13 0.9500 . ?
C13 C14 1.416(7) . ?
C7 H7 0.9500 . ?
C7 C3 1.420(6) . ?
C7 C6 1.421(6) . ?
C4 H4 0.9500 . ?
C4 C3 1.410(7) . ?
C4 C5 1.414(6) . ?
C14 H14 0.9500 . ?
C3 H3 0.9500 . ?
C5 H5 0.9500 . ?
C5 C6 1.409(7) . ?
C6 H6 0.9500 . ?
C15A H15A 0.9900 . ?
C15A H15B 0.9900 . ?
C15A C15B 0.824(12) . ?
C15A Cl1B 1.010(11) . ?
Cl2B C15B 1.744(9) . ?
C15B H15C 0.9900 . ?
C15B H15D 0.9900 . ?
C15B Cl1B 1.723(9) . ?
As1B Sb1B 2.538(9) . ?

loop_
_exptl_oxdiff_crystal_face_indexfrac_h
_exptl_oxdiff_crystal_face_indexfrac_k
_exptl_oxdiff_crystal_face_indexfrac_l
_exptl_oxdiff_crystal_face_x
_exptl_oxdiff_crystal_face_y
_exptl_oxdiff_crystal_face_z
-4.8872 17.4804 -9.4926 -0.0961 -0.3883 0.9165
-11.6647 -11.0546 -5.8958 0.2076 0.8739 0.4395
5.1345 -17.2200 9.6094 0.0915 0.3689 -0.9249
10.7286 14.0023 4.2047 -0.2227 -0.9347 -0.2772
-8.9998 7.9978 14.0017 -0.9711 0.2325 0.1331
-8.9999 10.9990 -11.9989 0.0506 0.0016 1.0254
10.9998 -9.9977 -10.0019 0.8946 -0.2404 -0.3930
-9.9998 9.9978 11.0018 -0.9126 0.1988 0.3178
-10.9998 0.9976 14.0019 -0.8677 0.5533 0.0587
12.9997 1.0025 -11.0021 0.7468 -0.6964 -0.1946
10.9998 -4.9977 -12.0019 0.8704 -0.4131 -0.2143
